data_4125468
loop_
_publ_author_name
'Langeslay, Ryan R.'
'Chen, Guo P.'
'Windorff, Cory J.'
'Chan, Alan K.'
'Ziller, Joseph W.'
'Furche, Filipp'
'Evans, William J.'

_publ_section_title
;
 Synthesis, Structure, and Reactivity of the Sterically Crowded Th(3+)
 Complex (C5Me5)3Th Including Formation of the Thorium Carbonyl,
 [(C5Me5)3Th(CO)][BPh4].
;
_journal_issue 9
_journal_name_full 'Journal of the American Chemical Society'
_journal_page_first 3387
_journal_page_last 3398
_journal_paper_doi 10.1021/jacs.6b10826
_journal_volume 139
_journal_year 2017
_chemical_formula_sum 'C62 H81 B O2 Th'
_chemical_formula_weight 1101.11
_space_group_crystal_system monoclinic
_space_group_IT_number 14
_space_group_name_Hall '-P 2yn'
_space_group_name_H-M_alt 'P 1 21/n 1'
_symmetry_space_group_name_Hall '-P 2yn'
_symmetry_space_group_name_H-M 'P 1 21/n 1'
_atom_sites_solution_hydrogens geom
_atom_sites_solution_primary direct
_atom_sites_solution_secondary difmap
_audit_creation_method SHELXL-2014/7
_cell_angle_alpha 90
_cell_angle_beta 92.0068(9)
_cell_angle_gamma 90
_cell_formula_units_Z 4
_cell_length_a 14.0198(9)
_cell_length_b 12.6245(8)
_cell_length_c 29.5965(19)
_cell_measurement_reflns_used 9494
_cell_measurement_temperature 133(2)
_cell_measurement_theta_max 28.84
_cell_measurement_theta_min 2.26
_cell_volume 5235.2(6)
_computing_cell_refinement 'Bruker SAINT 8.34a, 2013'
_computing_data_collection 'Bruker APEX2 2014.11-0, 2014'
_computing_data_reduction 'Bruker SAINT 8.34a, 2013'
_computing_molecular_graphics 'Bruker SHELXTL'
_computing_publication_material 'Bruker SHELXTL'
_computing_structure_refinement 'SHELXL-2014/7 (Sheldrick, 2014)'
_computing_structure_solution 'Bruker SHELXTL 2014/4'
_diffrn_ambient_temperature 133(2)
_diffrn_measured_fraction_theta_full 1.000
_diffrn_measured_fraction_theta_max 0.936
_diffrn_measurement_device_type 'Bruker SMART APEX II CCD'
_diffrn_measurement_method '\f and \w scans'
_diffrn_radiation_type MoK\a
_diffrn_radiation_wavelength 0.71073
_diffrn_reflns_av_R_equivalents 0.0353
_diffrn_reflns_av_unetI/netI 0.0308
_diffrn_reflns_Laue_measured_fraction_full 1.000
_diffrn_reflns_Laue_measured_fraction_max 0.936
_diffrn_reflns_limit_h_max 18
_diffrn_reflns_limit_h_min -18
_diffrn_reflns_limit_k_max 16
_diffrn_reflns_limit_k_min -17
_diffrn_reflns_limit_l_max 39
_diffrn_reflns_limit_l_min -37
_diffrn_reflns_number 61761
_diffrn_reflns_point_group_measured_fraction_full 1.000
_diffrn_reflns_point_group_measured_fraction_max 0.936
_diffrn_reflns_theta_full 25.500
_diffrn_reflns_theta_max 28.836
_diffrn_reflns_theta_min 1.377
_diffrn_source 'fine-focus sealed tube'
_exptl_absorpt_coefficient_mu 2.891
_exptl_absorpt_correction_T_max 0.4935
_exptl_absorpt_correction_T_min 0.3153
_exptl_absorpt_correction_type numerical
_exptl_absorpt_process_details 'Bruker SADABS 2014/5'
_exptl_crystal_colour colorless
_exptl_crystal_density_diffrn 1.397
_exptl_crystal_density_meas ?
_exptl_crystal_density_method not_measured
_exptl_crystal_description parallelpiped
_exptl_crystal_F_000 2256
_exptl_crystal_size_max 0.312
_exptl_crystal_size_mid 0.177
_exptl_crystal_size_min 0.121
_refine_diff_density_max 1.557
_refine_diff_density_min -1.021
_refine_diff_density_rms 0.095
_refine_ls_extinction_method none
_refine_ls_goodness_of_fit_ref 1.039
_refine_ls_hydrogen_treatment constr
_refine_ls_matrix_type full
_refine_ls_number_parameters 565
_refine_ls_number_reflns 12822
_refine_ls_number_restraints 0
_refine_ls_restrained_S_all 1.039
_refine_ls_R_factor_all 0.0356
_refine_ls_R_factor_gt 0.0254
_refine_ls_shift/su_max 0.002
_refine_ls_shift/su_mean 0.000
_refine_ls_structure_factor_coef Fsqd
_refine_ls_weighting_details 'w=1/[\s^2^(Fo^2^)+(0.0278P)^2^+3.1119P] where P=(Fo^2^+2Fc^2^)/3'
_refine_ls_weighting_scheme calc
_refine_ls_wR_factor_gt 0.0546
_refine_ls_wR_factor_ref 0.0576
_reflns_Friedel_coverage 0.000
_reflns_number_gt 10832
_reflns_number_total 12822
_reflns_threshold_expression 'I > 2\s(I)'
_cod_data_source_file ja6b10826_si_004.cif
_cod_data_source_block rrl57
_cod_depositor_comments
;
The following automatic conversions were performed:

'_exptl_crystal_density_meas' value 'not_measured' was changed to '?'
- the value is perceived as not measured.

Automatic conversion script
Id: cif_fix_values 4973 2017-02-22 13:04:09Z antanas 

 Adding full bibliography for 4125468--4125470.cif.
;
_cod_database_code 4125468
_shelx_shelxl_version_number 2014/7
_shelx_space_group_comment
; 
The symmetry employed for this shelxl refinement is uniquely defined 
by the following loop, which should always be used as a source of 
symmetry information in preference to the above space-group names. 
They are only intended as comments. 
;
_shelx_estimated_absorpt_t_min 0.466
_shelx_estimated_absorpt_t_max 0.721

loop_
_space_group_symop_operation_xyz
'x, y, z'
'-x+1/2, y+1/2, -z+1/2'
'-x, -y, -z'
'x-1/2, -y-1/2, z-1/2'

loop_
_atom_site_label
_atom_site_type_symbol
_atom_site_fract_x
_atom_site_fract_y
_atom_site_fract_z
_atom_site_U_iso_or_equiv
_atom_site_adp_type
_atom_site_occupancy
_atom_site_site_symmetry_order
_atom_site_calc_flag
_atom_site_refinement_flags_posn
_atom_site_refinement_flags_adp
Th1 Th 0.13898(2) 0.88314(2) 0.14026(2) 0.01224(3) Uani 1 1 d . .
O1 O 0.03366(12) 0.75622(14) 0.18133(6) 0.0186(4) Uani 1 1 d . .
C1 C 0.01969(18) 0.8417(2) 0.06153(8) 0.0200(5) Uani 1 1 d . .
C2 C 0.07994(18) 0.9253(2) 0.04906(8) 0.0188(5) Uani 1 1 d . .
C3 C 0.05488(19) 1.0166(2) 0.07395(9) 0.0214(6) Uani 1 1 d . .
C4 C -0.0248(2) 0.9903(2) 0.10001(9) 0.0252(6) Uani 1 1 d . .
C5 C -0.04566(19) 0.8824(2) 0.09266(9) 0.0260(6) Uani 1 1 d . .
C6 C 0.0076(2) 0.7345(2) 0.03952(11) 0.0358(7) Uani 1 1 d . .
H6A H -0.0604 0.7207 0.0334 0.054 Uiso 1 1 calc R U
H6B H 0.0341 0.6798 0.0598 0.054 Uiso 1 1 calc R U
H6C H 0.0412 0.7334 0.0111 0.054 Uiso 1 1 calc R U
C7 C 0.1384(2) 0.9330(3) 0.00766(9) 0.0315(7) Uani 1 1 d . .
H7A H 0.2032 0.9564 0.0163 0.047 Uiso 1 1 calc R U
H7B H 0.1090 0.9841 -0.0135 0.047 Uiso 1 1 calc R U
H7C H 0.1413 0.8634 -0.0069 0.047 Uiso 1 1 calc R U
C8 C 0.0906(3) 1.1255(2) 0.06281(11) 0.0400(8) Uani 1 1 d . .
H8A H 0.1563 1.1336 0.0746 0.060 Uiso 1 1 calc R U
H8B H 0.0499 1.1788 0.0766 0.060 Uiso 1 1 calc R U
H8C H 0.0887 1.1351 0.0299 0.060 Uiso 1 1 calc R U
C9 C -0.0936(2) 1.0666(3) 0.12103(11) 0.0476(10) Uani 1 1 d . .
H9A H -0.0750 1.1394 0.1141 0.071 Uiso 1 1 calc R U
H9B H -0.0922 1.0564 0.1539 0.071 Uiso 1 1 calc R U
H9C H -0.1583 1.0532 0.1087 0.071 Uiso 1 1 calc R U
C10 C -0.1367(2) 0.8264(4) 0.10350(11) 0.0503(10) Uani 1 1 d . .
H10A H -0.1223 0.7531 0.1124 0.075 Uiso 1 1 calc R U
H10B H -0.1800 0.8265 0.0768 0.075 Uiso 1 1 calc R U
H10C H -0.1671 0.8630 0.1284 0.075 Uiso 1 1 calc R U
C11 C 0.23574(17) 0.68624(19) 0.11831(8) 0.0153(5) Uani 1 1 d . .
C12 C 0.25532(17) 0.75092(19) 0.08094(8) 0.0163(5) Uani 1 1 d . .
C13 C 0.31297(17) 0.8363(2) 0.09657(8) 0.0173(5) Uani 1 1 d . .
C14 C 0.33629(17) 0.81863(19) 0.14320(8) 0.0154(5) Uani 1 1 d . .
C15 C 0.28584(16) 0.72779(19) 0.15714(8) 0.0141(5) Uani 1 1 d . .
C16 C 0.19761(18) 0.5748(2) 0.11264(9) 0.0197(5) Uani 1 1 d . .
H16A H 0.1984 0.5394 0.1421 0.030 Uiso 1 1 calc R U
H16B H 0.2377 0.5354 0.0920 0.030 Uiso 1 1 calc R U
H16C H 0.1320 0.5775 0.1001 0.030 Uiso 1 1 calc R U
C17 C 0.2493(2) 0.7121(2) 0.03291(9) 0.0252(6) Uani 1 1 d . .
H17A H 0.2652 0.7700 0.0125 0.038 Uiso 1 1 calc R U
H17B H 0.1843 0.6872 0.0256 0.038 Uiso 1 1 calc R U
H17C H 0.2944 0.6536 0.0293 0.038 Uiso 1 1 calc R U
C18 C 0.3639(2) 0.9152(2) 0.06780(10) 0.0292(6) Uani 1 1 d . .
H18A H 0.3335 0.9848 0.0704 0.044 Uiso 1 1 calc R U
H18B H 0.3604 0.8921 0.0362 0.044 Uiso 1 1 calc R U
H18C H 0.4309 0.9202 0.0782 0.044 Uiso 1 1 calc R U
C19 C 0.42707(18) 0.8626(2) 0.16465(9) 0.0216(6) Uani 1 1 d . .
H19A H 0.4191 0.9385 0.1703 0.032 Uiso 1 1 calc R U
H19B H 0.4798 0.8519 0.1442 0.032 Uiso 1 1 calc R U
H19C H 0.4413 0.8260 0.1933 0.032 Uiso 1 1 calc R U
C20 C 0.29953(19) 0.6716(2) 0.20179(8) 0.0215(6) Uani 1 1 d . .
H20A H 0.2898 0.5954 0.1974 0.032 Uiso 1 1 calc R U
H20B H 0.2533 0.6985 0.2230 0.032 Uiso 1 1 calc R U
H20C H 0.3644 0.6844 0.2140 0.032 Uiso 1 1 calc R U
C21 C 0.13469(19) 1.0828(2) 0.18687(8) 0.0195(5) Uani 1 1 d . .
C22 C 0.08143(18) 1.0169(2) 0.21528(8) 0.0198(5) Uani 1 1 d . .
C23 C 0.14500(18) 0.9421(2) 0.23550(8) 0.0189(5) Uani 1 1 d . .
C24 C 0.23804(18) 0.9641(2) 0.22080(8) 0.0186(5) Uani 1 1 d . .
C25 C 0.23131(18) 1.04852(19) 0.18926(8) 0.0185(5) Uani 1 1 d . .
C26 C 0.1038(2) 1.1906(2) 0.16993(10) 0.0284(6) Uani 1 1 d . .
H26A H 0.0362 1.1884 0.1603 0.043 Uiso 1 1 calc R U
H26B H 0.1421 1.2108 0.1442 0.043 Uiso 1 1 calc R U
H26C H 0.1130 1.2428 0.1942 0.043 Uiso 1 1 calc R U
C27 C -0.01555(19) 1.0443(2) 0.23280(10) 0.0274(6) Uani 1 1 d . .
H27A H -0.0154 1.0325 0.2655 0.041 Uiso 1 1 calc R U
H27B H -0.0642 0.9993 0.2179 0.041 Uiso 1 1 calc R U
H27C H -0.0299 1.1188 0.2263 0.041 Uiso 1 1 calc R U
C28 C 0.1254(2) 0.8688(2) 0.27417(9) 0.0264(6) Uani 1 1 d . .
H28A H 0.0629 0.8856 0.2862 0.040 Uiso 1 1 calc R U
H28B H 0.1750 0.8777 0.2980 0.040 Uiso 1 1 calc R U
H28C H 0.1254 0.7953 0.2634 0.040 Uiso 1 1 calc R U
C29 C 0.32526(19) 0.9285(2) 0.24808(9) 0.0233(6) Uani 1 1 d . .
H29A H 0.3811 0.9684 0.2386 0.035 Uiso 1 1 calc R U
H29B H 0.3358 0.8527 0.2431 0.035 Uiso 1 1 calc R U
H29C H 0.3156 0.9414 0.2803 0.035 Uiso 1 1 calc R U
C30 C 0.3125(2) 1.1086(2) 0.16885(10) 0.0259(6) Uani 1 1 d . .
H30A H 0.3681 1.1078 0.1899 0.039 Uiso 1 1 calc R U
H30B H 0.2929 1.1820 0.1631 0.039 Uiso 1 1 calc R U
H30C H 0.3292 1.0751 0.1403 0.039 Uiso 1 1 calc R U
C31 C -0.05378(18) 0.7890(2) 0.20460(9) 0.0213(6) Uani 1 1 d . .
H31A H -0.0900 0.8422 0.1864 0.026 Uiso 1 1 calc R U
H31B H -0.0371 0.8200 0.2346 0.026 Uiso 1 1 calc R U
C32 C -0.11139(19) 0.6896(2) 0.20960(9) 0.0247(6) Uani 1 1 d . .
H32A H -0.1511 0.6749 0.1820 0.030 Uiso 1 1 calc R U
H32B H -0.1530 0.6939 0.2359 0.030 Uiso 1 1 calc R U
C33 C -0.0340(2) 0.6060(2) 0.21685(10) 0.0268(6) Uani 1 1 d . .
H33A H -0.0066 0.6080 0.2481 0.032 Uiso 1 1 calc R U
H33B H -0.0587 0.5340 0.2102 0.032 Uiso 1 1 calc R U
C34 C 0.0383(2) 0.6399(2) 0.18289(10) 0.0244(6) Uani 1 1 d . .
H34A H 0.1031 0.6161 0.1926 0.029 Uiso 1 1 calc R U
H34B H 0.0222 0.6094 0.1528 0.029 Uiso 1 1 calc R U
B1 B 0.7229(2) 0.3756(2) 0.14547(9) 0.0154(5) Uani 1 1 d . .
C35 C 0.63906(18) 0.4643(2) 0.13485(8) 0.0194(5) Uani 1 1 d . .
C36 C 0.6607(2) 0.5719(2) 0.13016(9) 0.0253(6) Uani 1 1 d . .
H36A H 0.7254 0.5935 0.1338 0.030 Uiso 1 1 calc R U
C37 C 0.5917(2) 0.6487(2) 0.12035(10) 0.0328(7) Uani 1 1 d . .
H37A H 0.6098 0.7208 0.1170 0.039 Uiso 1 1 calc R U
C38 C 0.4964(2) 0.6194(2) 0.11543(10) 0.0350(7) Uani 1 1 d . .
H38A H 0.4487 0.6709 0.1085 0.042 Uiso 1 1 calc R U
C39 C 0.4722(2) 0.5147(3) 0.12071(10) 0.0344(7) Uani 1 1 d . .
H39A H 0.4071 0.4938 0.1180 0.041 Uiso 1 1 calc R U
C40 C 0.54243(19) 0.4395(2) 0.13006(9) 0.0253(6) Uani 1 1 d . .
H40A H 0.5237 0.3677 0.1333 0.030 Uiso 1 1 calc R U
C41 C 0.75493(17) 0.37494(19) 0.19950(8) 0.0161(5) Uani 1 1 d . .
C42 C 0.80496(17) 0.2896(2) 0.21941(8) 0.0186(5) Uani 1 1 d . .
H42A H 0.8171 0.2293 0.2013 0.022 Uiso 1 1 calc R U
C43 C 0.83765(18) 0.2887(2) 0.26423(8) 0.0204(5) Uani 1 1 d . .
H43A H 0.8717 0.2292 0.2760 0.025 Uiso 1 1 calc R U
C44 C 0.82028(18) 0.3753(2) 0.29174(9) 0.0214(5) Uani 1 1 d . .
H44A H 0.8420 0.3756 0.3225 0.026 Uiso 1 1 calc R U
C45 C 0.77083(18) 0.4610(2) 0.27361(8) 0.0205(5) Uani 1 1 d . .
H45A H 0.7586 0.5208 0.2920 0.025 Uiso 1 1 calc R U
C46 C 0.73884(17) 0.4603(2) 0.22857(8) 0.0183(5) Uani 1 1 d . .
H46A H 0.7047 0.5201 0.2170 0.022 Uiso 1 1 calc R U
C47 C 0.68274(17) 0.25834(19) 0.13036(8) 0.0159(5) Uani 1 1 d . .
C48 C 0.69898(18) 0.2114(2) 0.08846(8) 0.0204(5) Uani 1 1 d . .
H48A H 0.7372 0.2481 0.0677 0.024 Uiso 1 1 calc R U
C49 C 0.6616(2) 0.1133(2) 0.07591(10) 0.0260(6) Uani 1 1 d . .
H49A H 0.6742 0.0848 0.0470 0.031 Uiso 1 1 calc R U
C50 C 0.60612(19) 0.0569(2) 0.10525(9) 0.0260(6) Uani 1 1 d . .
H50A H 0.5815 -0.0108 0.0970 0.031 Uiso 1 1 calc R U
C51 C 0.5872(2) 0.1008(2) 0.14680(9) 0.0253(6) Uani 1 1 d . .
H51A H 0.5486 0.0636 0.1672 0.030 Uiso 1 1 calc R U
C52 C 0.62462(18) 0.1992(2) 0.15869(9) 0.0213(5) Uani 1 1 d . .
H52A H 0.6102 0.2279 0.1873 0.026 Uiso 1 1 calc R U
C53 C 0.81704(18) 0.40404(18) 0.11567(8) 0.0161(5) Uani 1 1 d . .
C54 C 0.91108(18) 0.38454(19) 0.13055(9) 0.0188(5) Uani 1 1 d . .
H54A H 0.9224 0.3575 0.1602 0.023 Uiso 1 1 calc R U
C55 C 0.9890(2) 0.4032(2) 0.10358(10) 0.0243(6) Uani 1 1 d . .
H55A H 1.0518 0.3883 0.1149 0.029 Uiso 1 1 calc R U
C56 C 0.9748(2) 0.4434(2) 0.06037(9) 0.0268(6) Uani 1 1 d . .
H56A H 1.0275 0.4563 0.0418 0.032 Uiso 1 1 calc R U
C57 C 0.8831(2) 0.4645(2) 0.04474(9) 0.0287(7) Uani 1 1 d . .
H57A H 0.8724 0.4926 0.0152 0.034 Uiso 1 1 calc R U
C58 C 0.8061(2) 0.4450(2) 0.07169(9) 0.0227(6) Uani 1 1 d . .
H58A H 0.7437 0.4600 0.0600 0.027 Uiso 1 1 calc R U

loop_
_atom_site_aniso_label
_atom_site_aniso_U_11
_atom_site_aniso_U_22
_atom_site_aniso_U_33
_atom_site_aniso_U_23
_atom_site_aniso_U_13
_atom_site_aniso_U_12
Th1 0.01287(5) 0.01323(5) 0.01055(4) -0.00096(3) -0.00075(3) 0.00127(4)
O1 0.0180(9) 0.0204(9) 0.0178(9) -0.0006(7) 0.0049(7) -0.0004(7)
C1 0.0236(13) 0.0194(13) 0.0162(12) -0.0014(10) -0.0107(10) 0.0005(11)
C2 0.0202(13) 0.0233(13) 0.0126(12) 0.0028(10) -0.0040(10) 0.0043(11)
C3 0.0267(14) 0.0185(13) 0.0182(13) 0.0016(10) -0.0091(11) 0.0049(11)
C4 0.0246(14) 0.0366(17) 0.0138(13) -0.0056(11) -0.0068(11) 0.0136(12)
C5 0.0175(13) 0.0428(17) 0.0173(13) 0.0084(12) -0.0054(10) -0.0011(12)
C6 0.0425(19) 0.0234(16) 0.0400(18) -0.0027(13) -0.0209(15) -0.0001(13)
C7 0.0316(16) 0.0452(19) 0.0179(14) 0.0061(13) 0.0031(12) 0.0088(14)
C8 0.064(2) 0.0239(16) 0.0314(17) 0.0050(13) -0.0164(16) -0.0012(15)
C9 0.0384(19) 0.070(3) 0.0332(18) -0.0190(17) -0.0106(15) 0.0321(18)
C10 0.0232(16) 0.097(3) 0.0299(18) 0.0175(19) -0.0091(13) -0.0201(18)
C11 0.0119(11) 0.0163(12) 0.0175(12) -0.0014(9) -0.0002(9) 0.0008(9)
C12 0.0154(12) 0.0199(13) 0.0136(12) -0.0025(10) 0.0010(9) 0.0013(10)
C13 0.0148(12) 0.0201(13) 0.0173(12) 0.0008(10) 0.0032(10) 0.0020(10)
C14 0.0134(11) 0.0160(12) 0.0165(12) -0.0012(9) -0.0014(9) 0.0031(9)
C15 0.0132(11) 0.0144(12) 0.0146(12) -0.0018(9) -0.0003(9) 0.0043(9)
C16 0.0175(13) 0.0154(12) 0.0262(14) -0.0041(11) 0.0000(11) -0.0002(10)
C17 0.0281(15) 0.0306(15) 0.0169(13) -0.0035(11) 0.0007(11) 0.0029(12)
C18 0.0296(16) 0.0311(16) 0.0269(15) 0.0066(12) 0.0044(12) -0.0082(12)
C19 0.0170(12) 0.0220(14) 0.0259(14) -0.0047(11) 0.0008(10) -0.0006(10)
C20 0.0241(14) 0.0214(14) 0.0190(13) 0.0021(10) -0.0007(11) 0.0009(11)
C21 0.0239(14) 0.0171(12) 0.0171(13) -0.0063(10) -0.0070(10) 0.0035(10)
C22 0.0205(13) 0.0232(13) 0.0154(12) -0.0096(10) -0.0030(10) 0.0048(10)
C23 0.0225(13) 0.0210(14) 0.0132(12) -0.0063(10) -0.0017(10) 0.0007(10)
C24 0.0212(13) 0.0189(13) 0.0152(12) -0.0052(10) -0.0041(10) 0.0030(10)
C25 0.0234(13) 0.0148(12) 0.0169(12) -0.0060(10) -0.0040(10) 0.0016(10)
C26 0.0371(17) 0.0199(14) 0.0275(15) -0.0067(11) -0.0107(13) 0.0079(12)
C27 0.0212(14) 0.0336(16) 0.0275(15) -0.0103(12) 0.0014(12) 0.0080(12)
C28 0.0281(15) 0.0327(17) 0.0182(13) 0.0005(11) -0.0016(11) -0.0010(12)
C29 0.0232(14) 0.0266(14) 0.0197(13) -0.0043(11) -0.0043(11) 0.0049(11)
C30 0.0287(15) 0.0199(14) 0.0288(15) -0.0032(11) -0.0025(12) -0.0018(11)
C31 0.0164(13) 0.0279(15) 0.0197(13) -0.0019(11) 0.0035(10) 0.0048(11)
C32 0.0189(13) 0.0342(16) 0.0212(14) 0.0001(12) 0.0044(11) -0.0017(11)
C33 0.0241(14) 0.0272(15) 0.0297(15) 0.0039(12) 0.0095(12) -0.0041(12)
C34 0.0236(14) 0.0182(14) 0.0320(15) 0.0014(11) 0.0090(12) -0.0002(11)
B1 0.0158(13) 0.0185(14) 0.0120(12) -0.0015(11) 0.0020(10) 0.0019(11)
C35 0.0217(13) 0.0257(14) 0.0108(12) -0.0025(10) 0.0013(10) 0.0059(11)
C36 0.0273(15) 0.0249(14) 0.0233(14) -0.0015(11) -0.0047(11) 0.0055(12)
C37 0.0453(19) 0.0228(14) 0.0300(16) -0.0035(12) -0.0047(14) 0.0102(13)
C38 0.0361(17) 0.0401(18) 0.0284(16) -0.0041(13) -0.0030(13) 0.0228(14)
C39 0.0208(15) 0.047(2) 0.0354(17) -0.0036(14) -0.0005(13) 0.0117(13)
C40 0.0221(14) 0.0316(16) 0.0225(14) -0.0002(12) 0.0036(11) 0.0049(12)
C41 0.0116(11) 0.0203(13) 0.0167(12) 0.0008(10) 0.0032(9) -0.0017(10)
C42 0.0179(13) 0.0205(13) 0.0176(12) -0.0024(10) 0.0030(10) 0.0000(10)
C43 0.0183(13) 0.0235(14) 0.0196(13) 0.0051(11) 0.0011(10) 0.0018(10)
C44 0.0182(12) 0.0303(15) 0.0155(12) -0.0003(11) 0.0005(10) -0.0030(11)
C45 0.0187(13) 0.0253(14) 0.0177(13) -0.0046(11) 0.0037(10) 0.0004(11)
C46 0.0142(12) 0.0226(13) 0.0183(13) 0.0000(10) 0.0020(10) 0.0013(10)
C47 0.0133(12) 0.0176(12) 0.0166(12) 0.0018(10) -0.0001(10) 0.0008(10)
C48 0.0188(13) 0.0255(14) 0.0170(13) 0.0012(10) 0.0029(10) -0.0032(11)
C49 0.0248(14) 0.0295(15) 0.0237(14) -0.0078(12) 0.0010(11) -0.0042(12)
C50 0.0232(14) 0.0241(15) 0.0303(16) 0.0012(12) -0.0046(12) -0.0085(11)
C51 0.0225(14) 0.0286(16) 0.0247(14) 0.0070(11) 0.0007(11) -0.0089(11)
C52 0.0212(13) 0.0289(15) 0.0139(12) 0.0009(11) 0.0028(10) -0.0024(11)
C53 0.0207(13) 0.0118(12) 0.0162(12) -0.0014(9) 0.0045(10) -0.0019(9)
C54 0.0222(13) 0.0140(12) 0.0207(13) 0.0006(10) 0.0068(10) -0.0007(10)
C55 0.0201(13) 0.0173(14) 0.0362(16) -0.0033(11) 0.0098(12) -0.0024(10)
C56 0.0325(16) 0.0220(15) 0.0270(15) -0.0057(11) 0.0180(12) -0.0127(12)
C57 0.0387(17) 0.0298(16) 0.0179(14) -0.0001(11) 0.0062(12) -0.0148(13)
C58 0.0267(14) 0.0227(14) 0.0188(13) 0.0011(11) 0.0022(11) -0.0061(11)

loop_
_atom_type_symbol
_atom_type_description
_atom_type_scat_dispersion_real
_atom_type_scat_dispersion_imag
_atom_type_scat_source
C C 0.0033 0.0016 'International Tables Vol C Tables 4.2.6.8 and 6.1.1.4'
H H 0.0000 0.0000 'International Tables Vol C Tables 4.2.6.8 and 6.1.1.4'
B B 0.0013 0.0007 'International Tables Vol C Tables 4.2.6.8 and 6.1.1.4'
O O 0.0106 0.0060 'International Tables Vol C Tables 4.2.6.8 and 6.1.1.4'
Th Th -7.2400 8.8979 'International Tables Vol C Tables 4.2.6.8 and 6.1.1.4'

loop_
_geom_angle_atom_site_label_1
_geom_angle_atom_site_label_2
_geom_angle_atom_site_label_3
_geom_angle
Cnt1 Th1 O1 97.0
Cnt2 Th1 O1 103.0
Cnt3 Th1 O1 94.9
Cnt1 Th1 Cnt2 117.2
Cnt1 Th1 Cnt3 120.4
Cnt2 Th1 Cnt3 116.3
O1 Th1 C3 118.61(7)
O1 Th1 C25 119.16(6)
C3 Th1 C25 95.09(8)
O1 Th1 C2 114.87(7)
C3 Th1 C2 29.01(7)
C25 Th1 C2 117.43(8)
O1 Th1 C13 127.56(6)
C3 Th1 C13 98.71(7)
C25 Th1 C13 90.12(7)
C2 Th1 C13 80.46(7)
O1 Th1 C1 86.62(7)
C3 Th1 C1 47.49(7)
C25 Th1 C1 142.57(7)
C2 Th1 C1 28.55(8)
C13 Th1 C1 94.43(7)
O1 Th1 C15 84.87(6)
C3 Th1 C15 144.07(7)
C25 Th1 C15 95.88(7)
C2 Th1 C15 118.38(7)
C13 Th1 C15 47.24(7)
C1 Th1 C15 114.23(7)
O1 Th1 C21 107.67(7)
C3 Th1 C21 78.15(7)
C25 Th1 C21 28.84(7)
C2 Th1 C21 106.31(7)
C13 Th1 C21 115.49(7)
C1 Th1 C21 121.89(7)
C15 Th1 C21 122.80(7)
O1 Th1 C14 112.57(6)
C3 Th1 C14 124.64(7)
C25 Th1 C14 76.80(7)
C2 Th1 C14 109.18(7)
C13 Th1 C14 28.72(7)
C1 Th1 C14 120.31(7)
C15 Th1 C14 28.49(7)
C21 Th1 C14 105.63(7)
O1 Th1 C4 91.49(7)
C3 Th1 C4 28.79(8)
C25 Th1 C4 102.06(8)
C2 Th1 C4 47.15(7)
C13 Th1 C4 126.05(7)
C1 Th1 C4 46.94(7)
C15 Th1 C4 161.10(7)
C21 Th1 C4 75.97(7)
C14 Th1 C4 153.35(7)
O1 Th1 C24 95.70(6)
C3 Th1 C24 122.61(7)
C25 Th1 C24 28.61(7)
C2 Th1 C24 145.90(8)
C13 Th1 C24 93.03(7)
C1 Th1 C24 168.54(7)
C15 Th1 C24 77.19(7)
C21 Th1 C24 46.74(7)
C14 Th1 C24 69.11(7)
C4 Th1 C24 121.67(7)
O1 Th1 C5 72.81(7)
C3 Th1 C5 47.06(8)
C25 Th1 C5 129.43(8)
C2 Th1 C5 46.81(7)
C13 Th1 C5 122.65(7)
C1 Th1 C5 28.44(8)
C15 Th1 C5 134.68(8)
C21 Th1 C5 101.67(8)
C14 Th1 C5 148.45(7)
C4 Th1 C5 28.15(8)
C24 Th1 C5 142.42(8)
O1 Th1 C23 72.15(6)
C3 Th1 C23 121.27(7)
C25 Th1 C23 47.04(7)
C2 Th1 C23 150.16(7)
C13 Th1 C23 119.57(7)
C1 Th1 C23 145.97(7)
C15 Th1 C23 90.57(7)
C21 Th1 C23 46.55(7)
C14 Th1 C23 92.74(7)
C4 Th1 C23 105.98(7)
C24 Th1 C23 28.20(7)
C5 Th1 C23 117.73(8)
O1 Th1 C11 81.40(6)
C3 Th1 C11 122.80(7)
C25 Th1 C11 122.35(7)
C2 Th1 C11 94.03(7)
C13 Th1 C11 46.59(7)
C1 Th1 C11 85.77(7)
C15 Th1 C11 28.49(6)
C21 Th1 C11 150.69(7)
C14 Th1 C11 46.55(7)
C4 Th1 C11 132.62(7)
C24 Th1 C11 105.67(7)
C5 Th1 C11 107.64(8)
C23 Th1 C11 115.81(7)
O1 Th1 C22 79.59(7)
C3 Th1 C22 93.66(7)
C25 Th1 C22 47.03(7)
C2 Th1 C22 122.21(7)
C13 Th1 C22 136.40(7)
C1 Th1 C22 123.60(7)
C15 Th1 C22 118.49(7)
C21 Th1 C22 28.20(7)
C14 Th1 C22 115.48(7)
C4 Th1 C22 78.83(7)
C24 Th1 C22 46.39(7)
C5 Th1 C22 96.04(8)
C23 Th1 C22 28.09(7)
C11 Th1 C22 143.52(7)
O1 Th1 C12 105.80(6)
C3 Th1 C12 98.64(7)
C25 Th1 C12 117.99(7)
C2 Th1 C12 71.96(7)
C13 Th1 C12 28.11(7)
C1 Th1 C12 74.49(7)
C15 Th1 C12 46.44(7)
C21 Th1 C12 143.29(7)
C14 Th1 C12 46.29(7)
C4 Th1 C12 117.85(7)
C24 Th1 C12 115.39(7)
C5 Th1 C12 102.19(7)
C23 Th1 C12 136.16(7)
C11 Th1 C12 27.77(7)
C22 Th1 C12 161.77(7)
C34 O1 C31 107.47(18)
C34 O1 Th1 128.62(14)
C31 O1 Th1 123.58(14)
C2 C1 C5 107.8(2)
C2 C1 C6 128.2(3)
C5 C1 C6 122.7(3)
C2 C1 Th1 74.83(14)
C5 C1 Th1 77.15(14)
C6 C1 Th1 124.58(17)
C1 C2 C3 108.1(2)
C1 C2 C7 127.7(3)
C3 C2 C7 121.6(3)
C1 C2 Th1 76.62(14)
C3 C2 Th1 74.25(14)
C7 C2 Th1 129.58(18)
C2 C3 C4 107.8(2)
C2 C3 C8 122.6(3)
C4 C3 C8 127.4(3)
C2 C3 Th1 76.74(14)
C4 C3 Th1 78.40(15)
C8 C3 Th1 124.45(18)
C5 C4 C3 107.8(2)
C5 C4 C9 123.1(3)
C3 C4 C9 126.9(3)
C5 C4 Th1 76.64(15)
C3 C4 Th1 72.81(14)
C9 C4 Th1 129.69(18)
C4 C5 C1 108.3(2)
C4 C5 C10 126.6(3)
C1 C5 C10 122.7(3)
C4 C5 Th1 75.21(15)
C1 C5 Th1 74.40(14)
C10 C5 Th1 130.31(19)
C12 C11 C15 108.4(2)
C12 C11 C16 122.0(2)
C15 C11 C16 126.4(2)
C12 C11 Th1 77.64(14)
C15 C11 Th1 74.14(13)
C16 C11 Th1 130.71(15)
C11 C12 C13 108.0(2)
C11 C12 C17 123.2(2)
C13 C12 C17 124.8(2)
C11 C12 Th1 74.59(13)
C13 C12 Th1 72.32(13)
C17 C12 Th1 137.09(17)
C12 C13 C14 107.8(2)
C12 C13 C18 126.5(2)
C14 C13 C18 123.6(2)
C12 C13 Th1 79.57(14)
C14 C13 Th1 76.41(13)
C18 C13 Th1 123.16(18)
C15 C14 C13 108.0(2)
C15 C14 C19 126.7(2)
C13 C14 C19 120.8(2)
C15 C14 Th1 75.46(13)
C13 C14 Th1 74.88(13)
C19 C14 Th1 134.71(16)
C14 C15 C11 107.5(2)
C14 C15 C20 126.0(2)
C11 C15 C20 125.3(2)
C14 C15 Th1 76.05(13)
C11 C15 Th1 77.37(13)
C20 C15 Th1 122.84(15)
C22 C21 C25 108.3(2)
C22 C21 C26 125.2(2)
C25 C21 C26 123.5(2)
C22 C21 Th1 77.89(14)
C25 C21 Th1 73.82(14)
C26 C21 Th1 129.95(17)
C21 C22 C23 107.8(2)
C21 C22 C27 124.7(2)
C23 C22 C27 124.6(2)
C21 C22 Th1 73.91(14)
C23 C22 Th1 75.49(14)
C27 C22 Th1 131.87(17)
C22 C23 C24 108.2(2)
C22 C23 C28 127.0(2)
C24 C23 C28 123.3(2)
C22 C23 Th1 76.42(14)
C24 C23 Th1 75.46(14)
C28 C23 Th1 125.38(17)
C23 C24 C25 108.0(2)
C23 C24 C29 121.0(2)
C25 C24 C29 127.6(2)
C23 C24 Th1 76.34(14)
C25 C24 Th1 72.85(14)
C29 C24 Th1 133.62(17)
C24 C25 C21 107.6(2)
C24 C25 C30 127.4(2)
C21 C25 C30 123.9(2)
C24 C25 Th1 78.54(14)
C21 C25 Th1 77.34(14)
C30 C25 Th1 120.20(16)
O1 C31 C32 105.5(2)
C31 C32 C33 102.1(2)
C34 C33 C32 101.6(2)
O1 C34 C33 105.8(2)
C47 B1 C41 109.9(2)
C47 B1 C35 109.0(2)
C41 B1 C35 110.96(19)
C47 B1 C53 108.89(19)
C41 B1 C53 108.9(2)
C35 B1 C53 109.2(2)
C40 C35 C36 114.9(2)
C40 C35 B1 123.5(2)
C36 C35 B1 121.6(2)
C37 C36 C35 123.0(3)
C38 C37 C36 119.6(3)
C39 C38 C37 119.0(3)
C38 C39 C40 120.2(3)
C39 C40 C35 123.2(3)
C46 C41 C42 114.9(2)
C46 C41 B1 123.2(2)
C42 C41 B1 121.8(2)
C43 C42 C41 123.4(2)
C42 C43 C44 119.6(2)
C45 C44 C43 118.9(2)
C44 C45 C46 120.5(2)
C45 C46 C41 122.6(2)
C48 C47 C52 114.8(2)
C48 C47 B1 124.0(2)
C52 C47 B1 121.2(2)
C49 C48 C47 122.8(2)
C50 C49 C48 120.4(3)
C49 C50 C51 118.8(2)
C50 C51 C52 120.1(2)
C51 C52 C47 123.1(2)
C54 C53 C58 115.3(2)
C54 C53 B1 123.8(2)
C58 C53 B1 120.8(2)
C55 C54 C53 122.6(3)
C56 C55 C54 120.1(3)
C57 C56 C55 118.9(2)
C56 C57 C58 120.6(3)
C57 C58 C53 122.5(3)

loop_
_geom_bond_atom_site_label_1
_geom_bond_atom_site_label_2
_geom_bond_distance
Th1 Cnt1 2.599
Th1 Cnt2 2.635
Th1 Cnt3 2.626
Th1 O1 2.5200(17)
Th1 C3 2.814(2)
Th1 C25 2.830(2)
Th1 C2 2.846(2)
Th1 C13 2.862(2)
Th1 C1 2.868(2)
Th1 C15 2.875(2)
Th1 C21 2.875(2)
Th1 C14 2.882(2)
Th1 C4 2.885(3)
Th1 C24 2.902(2)
Th1 C5 2.903(3)
Th1 C23 2.913(2)
Th1 C11 2.916(2)
Th1 C22 2.925(2)
Th1 C12 2.955(2)
O1 C34 1.470(3)
O1 C31 1.486(3)
C1 C2 1.409(4)
C1 C5 1.418(4)
C1 C6 1.509(4)
C2 C3 1.418(4)
C2 C7 1.501(4)
C3 C4 1.419(4)
C3 C8 1.504(4)
C4 C5 1.408(4)
C4 C9 1.513(4)
C5 C10 1.503(4)
C11 C12 1.409(3)
C11 C15 1.426(3)
C11 C16 1.512(3)
C12 C13 1.416(3)
C12 C17 1.503(3)
C13 C14 1.425(3)
C13 C18 1.506(4)
C14 C15 1.416(3)
C14 C19 1.508(3)
C15 C20 1.506(3)
C21 C22 1.414(4)
C21 C25 1.421(4)
C21 C26 1.510(4)
C22 C23 1.417(4)
C22 C27 1.512(3)
C23 C24 1.417(4)
C23 C28 1.505(4)
C24 C25 1.418(4)
C24 C29 1.510(3)
C25 C30 1.512(4)
C31 C32 1.503(4)
C32 C33 1.523(4)
C33 C34 1.514(4)
B1 C47 1.640(4)
B1 C41 1.646(4)
B1 C35 1.646(4)
B1 C53 1.652(4)
C35 C40 1.393(4)
C35 C36 1.400(4)
C36 C37 1.393(4)
C37 C38 1.390(5)
C38 C39 1.374(4)
C39 C40 1.389(4)
C41 C46 1.403(3)
C41 C42 1.404(3)
C42 C43 1.388(3)
C43 C44 1.390(4)
C44 C45 1.384(4)
C45 C46 1.391(3)
C47 C48 1.401(3)
C47 C52 1.404(3)
C48 C49 1.390(4)
C49 C50 1.383(4)
C50 C51 1.383(4)
C51 C52 1.390(4)
C53 C54 1.397(4)
C53 C58 1.404(3)
C54 C55 1.395(3)
C55 C56 1.383(4)
C56 C57 1.378(4)
C57 C58 1.386(4)
